data_1566693
loop_
_publ_author_name
'Zeng, Lintao'
'Chen, Tianhong'
'Zhu, Beitong'
'Koo, Seyoung'
'Tang, Yonghe'
'Lin, Weiying'
'James, Tony D.'
'Kim, Jong Seung'

_publ_section_title
;
 A molecular recognition platform for the simultaneous sensing of diverse
 chemical weapons
;
_journal_name_full 'Chemical Science'
_journal_paper_doi 10.1039/D2SC00299J
_journal_year 2022
_chemical_formula_moiety 'C16 H17 B F2 N4 O'
_chemical_formula_sum 'C16 H17 B F2 N4 O'
_chemical_formula_weight 330.14
_chemical_name_common BODIPY-ICO
_chemical_name_systematic
1-(5,5-difluoro-5H-4l4,5l4-dipyrrolo[1,2-c:2',1'-f][1,3,2]diazaborinin-10-yl)octahydro-2H-benzo[d]imidazol-2-one
_space_group_crystal_system triclinic
_space_group_IT_number 2
_space_group_name_Hall '-P 1'
_space_group_name_H-M_alt 'P -1'
_atom_sites_solution_hydrogens geom
_audit_creation_date 2021-06-29
_audit_creation_method
;
Olex2 1.2
(compiled 2018.05.29 svn.r3508 for OlexSys, GUI svn.r5506)
;
_audit_update_record
;
2021-07-06 deposited with the CCDC.	2022-03-04 downloaded from the CCDC.
;
_cell_angle_alpha 93.651(2)
_cell_angle_beta 101.649(2)
_cell_angle_gamma 97.353(2)
_cell_formula_units_Z 2
_cell_length_a 6.9141(2)
_cell_length_b 9.2485(2)
_cell_length_c 12.7582(2)
_cell_measurement_reflns_used 6188
_cell_measurement_temperature 149.99(10)
_cell_measurement_theta_max 78.3450
_cell_measurement_theta_min 4.8630
_cell_volume 789.08(3)
_computing_cell_refinement 'CrysAlisPro 1.171.39.46e (Rigaku OD, 2018)'
_computing_data_collection 'CrysAlisPro 1.171.39.46e (Rigaku OD, 2018)'
_computing_data_reduction 'CrysAlisPro 1.171.39.46e (Rigaku OD, 2018)'
_computing_molecular_graphics 'Olex2 (Dolomanov et al., 2009)'
_computing_publication_material 'Olex2 (Dolomanov et al., 2009)'
_computing_structure_refinement 'ShelXL (Sheldrick, 2015)'
_diffrn_ambient_environment N~2~
_diffrn_ambient_temperature 149.99(10)
_diffrn_detector 'CCD plate'
_diffrn_measured_fraction_theta_full 0.980
_diffrn_measured_fraction_theta_max 0.957
_diffrn_measurement_details
;
List of Runs (angles in degrees, time in seconds):

  # Type    Start    End  Width  t~exp~   \w     \q     \k     \f   Frames
#--------------------------------------------------------------------------
  1  \w    -29.00  13.00   0.50    0.50    --    0.00  37.00-120.00   84
  2  \w     33.00  89.00   0.50    0.50    --    0.00  77.00 -60.00  112
  3  \w     -6.00  20.00   0.50    0.50    --    0.00 -57.00-120.00   52
  4  \w     52.00  88.00   0.50    0.50    --    0.00  37.00-120.00   72
  5  \w    -34.00  19.00   0.50    0.50    --    0.00  77.00 -60.00  106
  6  \w    -86.00 -51.00   0.50    0.50    --    0.00 -57.00-120.00   70
  7  \w    155.00 196.00   0.50    1.00    --  106.20  82.00-120.00   82
  8  \w     21.00 131.00   0.50    1.00    --  106.20 -82.00-180.00  220
  9  \w     83.00 127.00   0.50    1.00    --  106.20 -82.00  60.00   88
 10  \w     89.00 126.00   0.50    1.00    --  106.20 -61.00  60.00   74
 11  \w     77.00 188.00   0.50    1.00    --  106.20  30.00   0.00  222
 12  \w    106.00 131.00   0.50    1.00    --  106.20 -82.00  90.00   50
 13  \w     79.00 138.00   0.50    1.00    --  106.20 -82.00 -60.00  118
 14  \w     88.00 142.00   0.50    1.00    --  106.20 -82.00-120.00  108
 15  \w     17.00  72.00   0.50    1.00    --  106.20 -61.00  60.00  110
 16  \w    154.00 193.00   0.50    1.00    --  106.20  82.00  90.00   78
 17  \w    122.00 148.00   0.50    1.00    --  106.20  45.00 150.00   52
 18  \w     79.00 109.00   0.50    1.00    --  106.20  45.00 150.00   60
 19  \w    163.00 196.00   0.50    1.00    --  106.20  45.00 150.00   66
 20  \w     31.00 134.00   0.50    1.00    --  106.20 -61.00-180.00  206
 21  \w     75.00 196.00   0.50    1.00    --  106.20  30.00 -90.00  242
 22  \w     84.00 118.00   0.50    1.00    --  106.20 -82.00   0.00   68
 23  \w    115.00 149.00   0.50    1.00    --  106.20  30.00  90.00   68
 24  \w    159.00 191.00   0.50    1.00    --  106.20  30.00  90.00   64
 25  \w     45.00  80.00   0.50    1.00    --  106.20 -82.00   0.00   70
 26  \w     85.00 122.00   0.50    1.00    --  106.20  82.00-120.00   74
 27  \w     71.00 124.00   0.50    1.00    --  106.20  82.00  90.00  106
 28  \w     20.00  61.00   0.50    1.00    --  106.20 -82.00  60.00   82
 29  \w     87.00 142.00   0.50    1.00    --  106.20  30.00  30.00  110
;
_diffrn_measurement_device 'four-circle diffractometer'
_diffrn_measurement_device_type 'XtaLAB AFC12 (RINC): Kappa dual home/near'
_diffrn_measurement_method '\w scans'
_diffrn_orient_matrix_type 'CrysAlisPro convention (1999,Acta A55,543-557)'
_diffrn_orient_matrix_UB_11 0.1714511000
_diffrn_orient_matrix_UB_12 -0.0014564000
_diffrn_orient_matrix_UB_13 0.0978811000
_diffrn_orient_matrix_UB_21 -0.0492154000
_diffrn_orient_matrix_UB_22 -0.1678370000
_diffrn_orient_matrix_UB_23 -0.0047836000
_diffrn_orient_matrix_UB_31 0.1450367000
_diffrn_orient_matrix_UB_32 -0.0167073000
_diffrn_orient_matrix_UB_33 -0.0756775000
_diffrn_radiation_monochromator mirror
_diffrn_radiation_probe x-ray
_diffrn_radiation_type CuK\a
_diffrn_radiation_wavelength 1.54184
_diffrn_reflns_av_R_equivalents 0.0384
_diffrn_reflns_av_unetI/netI 0.0430
_diffrn_reflns_Laue_measured_fraction_full 0.980
_diffrn_reflns_Laue_measured_fraction_max 0.957
_diffrn_reflns_limit_h_max 8
_diffrn_reflns_limit_h_min -8
_diffrn_reflns_limit_k_max 11
_diffrn_reflns_limit_k_min -11
_diffrn_reflns_limit_l_max 15
_diffrn_reflns_limit_l_min -16
_diffrn_reflns_number 8608
_diffrn_reflns_point_group_measured_fraction_full 0.980
_diffrn_reflns_point_group_measured_fraction_max 0.957
_diffrn_reflns_theta_full 67.684
_diffrn_reflns_theta_max 79.348
_diffrn_reflns_theta_min 3.552
_diffrn_source 'micro-focus sealed X-ray tube'
_diffrn_source_type 'Rigaku (Cu) X-ray Source'
_exptl_absorpt_coefficient_mu 0.883
_exptl_absorpt_correction_T_max 1.00000
_exptl_absorpt_correction_T_min 0.56866
_exptl_absorpt_correction_type multi-scan
_exptl_absorpt_process_details
;
CrysAlisPro 1.171.39.46e (Rigaku Oxford Diffraction, 2018)
Empirical absorption correction using spherical harmonics,
 implemented in SCALE3 ABSPACK scaling algorithm.
;
_exptl_crystal_colour red
_exptl_crystal_density_diffrn 1.390
_exptl_crystal_description block
_exptl_crystal_F_000 344
_exptl_crystal_recrystallization_method Sublimation
_refine_diff_density_max 0.401
_refine_diff_density_min -0.470
_refine_diff_density_rms 0.104
_refine_ls_extinction_method none
_refine_ls_goodness_of_fit_ref 1.199
_refine_ls_hydrogen_treatment constr
_refine_ls_matrix_type full
_refine_ls_number_parameters 235
_refine_ls_number_reflns 3273
_refine_ls_number_restraints 0
_refine_ls_restrained_S_all 1.199
_refine_ls_R_factor_all 0.1335
_refine_ls_R_factor_gt 0.1281
_refine_ls_shift/su_max 0.000
_refine_ls_shift/su_mean 0.000
_refine_ls_structure_factor_coef Fsqd
_refine_ls_weighting_details 'w=1/[\s^2^(Fo^2^)+6.0486P] where P=(Fo^2^+2Fc^2^)/3'
_refine_ls_weighting_scheme calc
_refine_ls_wR_factor_gt 0.2721
_refine_ls_wR_factor_ref 0.2738
_reflns_Friedel_coverage 0.000
_reflns_number_gt 3111
_reflns_number_total 3273
_reflns_threshold_expression 'I > 2\s(I)'
_cod_data_source_file d2sc00299j7.cif
_cod_data_source_block 210626-cth
_cod_database_code 1566693
_shelx_shelxl_version_number 2014/7
_chemical_oxdiff_formula 'C H O N B F'
_shelx_space_group_comment
;
The symmetry employed for this shelxl refinement is uniquely defined
by the following loop, which should always be used as a source of
symmetry information in preference to the above space-group names.
They are only intended as comments.
;
_reflns_odcompleteness_completeness 99.32
_reflns_odcompleteness_iscentric 1
_reflns_odcompleteness_theta 74.33
_olex2_refinement_description
;
1. Fixed Uiso
 At 1.2 times of:
  All C(H) groups, All C(H,H) groups, All C(H,H,H,H) groups, All N(H) groups
2. Others
 Fixed Sof: H00A(0.5) H00I(0.5) H00K(0.5) H00L(0.5) H00E(0.5) H00J(0.5)
 H00M(0.5) H00N(0.5) H00O(0.5) H00P(0.5) H00Q(0.5) H00R(0.5) C00O(0.5)
 H00S(0.5) H00T(0.5) C00P(0.5) H00U(0.5) H00V(0.5) C3(0.5) H3A(0.5) H3B(0.5)
 C7(0.5) H7A(0.5) H7B(0.5)
3.a Ternary CH refined with riding coordinates:
 C00I(H00A), C00I(H00I), C00K(H00M), C00K(H00N)
3.b Secondary CH2 refined with riding coordinates:
 C00J(H00K,H00L), C00J(H00E,H00J), C00M(H00O,H00P), C00M(H00Q,H00R), C00O(H00S,
 H00T), C00P(H00U,H00V), C3(H3A,H3B), C7(H7A,H7B)
3.c Aromatic/amide H refined with riding coordinates:
 N007(H007), C00B(H00B), C00C(H00C), C00D(H00D), C00F(H00F), C00G(H00G),
 C00H(H00H)
;
_olex2_submission_special_instructions 'No special instructions were received'
_oxdiff_exptl_absorpt_empirical_details
;
Empirical correction (ABSPACK) includes:
- Absorption correction using spherical harmonics
- Frame scaling
;
_oxdiff_exptl_absorpt_empirical_full_max 1.703
_oxdiff_exptl_absorpt_empirical_full_min 0.565

loop_
_space_group_symop_operation_xyz
'x, y, z'
'-x, -y, -z'

loop_
_atom_site_label
_atom_site_type_symbol
_atom_site_fract_x
_atom_site_fract_y
_atom_site_fract_z
_atom_site_U_iso_or_equiv
_atom_site_adp_type
_atom_site_occupancy
_atom_site_site_symmetry_order
_atom_site_calc_flag
_atom_site_refinement_flags_posn
_atom_site_refinement_flags_adp
_atom_site_refinement_flags_occupancy
_atom_site_disorder_assembly
_atom_site_disorder_group
F001 F 0.6967(7) 0.1804(5) 0.5356(3) 0.0557(12) Uani 1 1 d . . . . .
O002 O 0.9484(6) 0.3820(5) 0.1029(3) 0.0377(11) Uani 1 1 d . . . . .
F003 F 0.7618(7) 0.0145(4) 0.4143(4) 0.0613(14) Uani 1 1 d . . . . .
N004 N 0.5436(7) 0.1858(4) 0.3493(3) 0.0228(9) Uani 1 1 d . . . . .
N005 N 0.9060(7) 0.2666(5) 0.4169(3) 0.0258(10) Uani 1 1 d . . . . .
N006 N 0.7192(7) 0.4755(5) 0.1896(4) 0.0303(11) Uani 1 1 d . . . . .
N007 N 0.8403(9) 0.6042(5) 0.0714(4) 0.0347(12) Uani 1 1 d . . . . .
H007 H 0.9072 0.6298 0.0239 0.042 Uiso 1 1 calc R . . . .
C008 C 0.5447(8) 0.2831(6) 0.2703(4) 0.0212(10) Uani 1 1 d . . . . .
C009 C 0.8951(8) 0.3701(6) 0.3414(4) 0.0226(10) Uani 1 1 d . . . . .
C00A C 0.7200(8) 0.3741(5) 0.2678(4) 0.0221(10) Uani 1 1 d . . . . .
C00B C 0.2346(8) 0.1637(6) 0.2478(5) 0.0278(12) Uani 1 1 d . . . . .
H00B H 0.0993 0.1310 0.2219 0.033 Uiso 1 1 calc R . . . .
C00C C 0.3482(8) 0.2675(6) 0.2069(4) 0.0263(11) Uani 1 1 d . . . . .
H00C H 0.3052 0.3188 0.1482 0.032 Uiso 1 1 calc R . . . .
C00D C 1.0799(8) 0.4639(6) 0.3656(5) 0.0290(12) Uani 1 1 d . . . . .
H00D H 1.1145 0.5442 0.3294 0.035 Uiso 1 1 calc R . . . .
C00E C 0.8510(8) 0.4784(6) 0.1195(4) 0.0265(11) Uani 1 1 d . . . . .
C00F C 1.1991(8) 0.4154(7) 0.4522(5) 0.0351(14) Uani 1 1 d . . . . .
H00F H 1.3293 0.4558 0.4846 0.042 Uiso 1 1 calc R . . . .
C00G C 0.3555(9) 0.1152(6) 0.3345(5) 0.0289(12) Uani 1 1 d . . . . .
H00G H 0.3133 0.0441 0.3766 0.035 Uiso 1 1 calc R . . . .
C00H C 1.0869(9) 0.2930(7) 0.4825(5) 0.0353(14) Uani 1 1 d . . . . .
H00H H 1.1314 0.2389 0.5392 0.042 Uiso 1 1 calc R . . . .
C00I C 0.7064(9) 0.6887(7) 0.1080(5) 0.0356(14) Uani 1 1 d . . . . .
H00A H 0.8049 0.7573 0.1600 0.043 Uiso 0.5 1 calc R . P A 2
H00I H 0.5944 0.6609 0.0465 0.043 Uiso 0.5 1 calc R . P B 1
C00J C 0.4942(11) 0.8761(6) 0.1321(5) 0.0391(15) Uani 1 1 d . . . . .
H00K H 0.3911 0.9257 0.0925 0.047 Uiso 0.5 1 calc R . P C 2
H00L H 0.5966 0.9505 0.1744 0.047 Uiso 0.5 1 calc R . P C 2
H00E H 0.5102 0.9774 0.1612 0.047 Uiso 0.5 1 calc R . P D 1
H00J H 0.3986 0.8662 0.0640 0.047 Uiso 0.5 1 calc R . P D 1
C00K C 0.6227(13) 0.6025(7) 0.1845(6) 0.050(2) Uani 1 1 d . . . . .
H00M H 0.7112 0.6562 0.2488 0.060 Uiso 0.5 1 calc R . P E 1
H00N H 0.5058 0.5553 0.1309 0.060 Uiso 0.5 1 calc R . P F 2
B00L B 0.7273(10) 0.1563(7) 0.4322(5) 0.0318(14) Uani 1 1 d . . . . .
C00M C 0.4044(17) 0.7822(9) 0.2076(7) 0.072(3) Uani 1 1 d . . . . .
H00O H 0.4490 0.8313 0.2795 0.087 Uiso 0.5 1 calc R . P G 1
H00P H 0.2607 0.7789 0.1885 0.087 Uiso 0.5 1 calc R . P G 1
H00Q H 0.3878 0.8473 0.2668 0.087 Uiso 0.5 1 calc R . P H 2
H00R H 0.2716 0.7387 0.1695 0.087 Uiso 0.5 1 calc R . P H 2
C00O C 0.5794(18) 0.7990(12) 0.0574(9) 0.027(2) Uani 0.5 1 d . . P I 2
H00S H 0.6614 0.8688 0.0252 0.032 Uiso 0.5 1 calc R . P I 2
H00T H 0.4732 0.7481 0.0005 0.032 Uiso 0.5 1 calc R . P I 2
C00P C 0.7130(19) 0.8427(12) 0.1069(10) 0.029(2) Uani 0.5 1 d . . P I 1
H00U H 0.7285 0.8733 0.0374 0.035 Uiso 0.5 1 calc R . P I 1
H00V H 0.8228 0.8938 0.1617 0.035 Uiso 0.5 1 calc R . P I 1
C3 C 0.446(2) 0.6343(18) 0.2118(14) 0.031(3) Uani 0.5 1 d . . P J 1
H3A H 0.4469 0.6077 0.2842 0.038 Uiso 0.5 1 calc R . P J 1
H3B H 0.3356 0.5714 0.1643 0.038 Uiso 0.5 1 calc R . P J 1
C7 C 0.505(2) 0.6636(15) 0.2545(11) 0.021(3) Uani 0.5 1 d . . P J 2
H7A H 0.5916 0.7009 0.3231 0.026 Uiso 0.5 1 calc R . P J 2
H7B H 0.4057 0.5867 0.2675 0.026 Uiso 0.5 1 calc R . P J 2

loop_
_atom_site_aniso_label
_atom_site_aniso_U_11
_atom_site_aniso_U_22
_atom_site_aniso_U_33
_atom_site_aniso_U_23
_atom_site_aniso_U_13
_atom_site_aniso_U_12
F001 0.063(3) 0.071(3) 0.0227(18) 0.0164(18) 0.0004(17) -0.021(2)
O002 0.036(2) 0.055(3) 0.038(2) 0.023(2) 0.0240(19) 0.031(2)
F003 0.060(3) 0.0245(18) 0.084(3) 0.0141(19) -0.028(2) 0.0109(17)
N004 0.028(2) 0.017(2) 0.022(2) 0.0020(16) 0.0026(17) 0.0009(17)
N005 0.034(2) 0.025(2) 0.018(2) 0.0028(17) -0.0012(18) 0.0098(19)
N006 0.033(3) 0.037(3) 0.034(3) 0.021(2) 0.023(2) 0.023(2)
N007 0.062(3) 0.027(2) 0.027(2) 0.0109(19) 0.029(2) 0.014(2)
C008 0.023(2) 0.023(2) 0.019(2) 0.0043(19) 0.0041(19) 0.0076(19)
C009 0.027(3) 0.025(3) 0.020(2) 0.0058(19) 0.012(2) 0.010(2)
C00A 0.030(3) 0.020(2) 0.021(2) 0.0057(19) 0.009(2) 0.014(2)
C00B 0.021(2) 0.020(2) 0.042(3) -0.002(2) 0.005(2) 0.005(2)
C00C 0.025(3) 0.032(3) 0.025(3) 0.004(2) 0.006(2) 0.013(2)
C00D 0.021(3) 0.031(3) 0.038(3) 0.000(2) 0.013(2) 0.004(2)
C00E 0.024(3) 0.039(3) 0.018(2) 0.009(2) 0.006(2) 0.008(2)
C00F 0.019(3) 0.052(4) 0.032(3) -0.005(3) 0.002(2) 0.002(2)
C00G 0.033(3) 0.016(2) 0.039(3) 0.004(2) 0.013(2) 0.001(2)
C00H 0.032(3) 0.049(4) 0.023(3) 0.003(2) -0.003(2) 0.011(3)
C00I 0.024(3) 0.041(3) 0.050(4) 0.029(3) 0.015(3) 0.012(2)
C00J 0.054(4) 0.024(3) 0.038(3) 0.002(2) 0.000(3) 0.020(3)
C00K 0.089(6) 0.033(3) 0.056(4) 0.029(3) 0.053(4) 0.041(4)
B00L 0.031(3) 0.031(3) 0.029(3) 0.011(3) -0.003(3) 0.001(3)
C00M 0.131(8) 0.066(5) 0.058(5) 0.035(4) 0.061(6) 0.078(6)
C00O 0.034(6) 0.026(5) 0.022(5) 0.007(4) 0.007(5) 0.009(5)
C00P 0.041(7) 0.021(5) 0.030(6) 0.008(4) 0.012(5) 0.010(5)
C3 0.019(7) 0.034(8) 0.044(10) 0.004(7) 0.010(6) 0.007(6)
C7 0.022(7) 0.020(6) 0.025(7) 0.014(5) 0.004(5) 0.008(5)

loop_
_atom_type_symbol
_atom_type_description
_atom_type_scat_dispersion_real
_atom_type_scat_dispersion_imag
_atom_type_scat_source
C C 0.0181 0.0091 'International Tables Vol C Tables 4.2.6.8 and 6.1.1.4'
H H 0.0000 0.0000 'International Tables Vol C Tables 4.2.6.8 and 6.1.1.4'
B B 0.0090 0.0039 'International Tables Vol C Tables 4.2.6.8 and 6.1.1.4'
F F 0.0727 0.0534 'International Tables Vol C Tables 4.2.6.8 and 6.1.1.4'
N N 0.0311 0.0180 'International Tables Vol C Tables 4.2.6.8 and 6.1.1.4'
O O 0.0492 0.0322 'International Tables Vol C Tables 4.2.6.8 and 6.1.1.4'

loop_
_geom_angle_atom_site_label_1
_geom_angle_atom_site_label_2
_geom_angle_atom_site_label_3
_geom_angle
_geom_angle_site_symmetry_1
_geom_angle_site_symmetry_3
_geom_angle_publ_flag
C008 N004 B00L 126.1(5) . . ?
C00G N004 C008 107.1(4) . . ?
C00G N004 B00L 126.7(5) . . ?
C009 N005 B00L 124.9(4) . . ?
C00H N005 C009 108.6(5) . . ?
C00H N005 B00L 125.9(5) . . ?
C00A N006 C00K 126.6(5) . . ?
C00E N006 C00A 121.8(4) . . ?
C00E N006 C00K 110.4(4) . . ?
C00E N007 H007 123.9 . . ?
C00E N007 C00I 112.2(4) . . ?
C00I N007 H007 123.9 . . ?
N004 C008 C00C 107.5(4) . . ?
C00A C008 N004 119.7(4) . . ?
C00A C008 C00C 132.8(5) . . ?
N005 C009 C00D 106.9(5) . . ?
C00A C009 N005 120.8(5) . . ?
C00A C009 C00D 132.0(5) . . ?
C008 C00A N006 119.5(5) . . ?
C009 C00A N006 118.7(5) . . ?
C009 C00A C008 121.7(5) . . ?
C00C C00B H00B 126.0 . . ?
C00C C00B C00G 107.9(5) . . ?
C00G C00B H00B 126.0 . . ?
C008 C00C H00C 126.4 . . ?
C00B C00C C008 107.2(5) . . ?
C00B C00C H00C 126.4 . . ?
C009 C00D H00D 126.1 . . ?
C00F C00D C009 107.9(5) . . ?
C00F C00D H00D 126.1 . . ?
O002 C00E N006 125.6(5) . . ?
O002 C00E N007 127.6(5) . . ?
N007 C00E N006 106.7(5) . . ?
C00D C00F H00F 126.5 . . ?
C00D C00F C00H 107.1(5) . . ?
C00H C00F H00F 126.5 . . ?
N004 C00G C00B 110.3(5) . . ?
N004 C00G H00G 124.9 . . ?
C00B C00G H00G 124.9 . . ?
N005 C00H C00F 109.5(5) . . ?
N005 C00H H00H 125.3 . . ?
C00F C00H H00H 125.3 . . ?
N007 C00I H00A 98.0 . . ?
N007 C00I H00I 97.0 . . ?
N007 C00I C00K 105.3(5) . . ?
N007 C00I C00O 133.5(6) . . ?
N007 C00I C00P 126.0(6) . . ?
C00K C00I H00A 98.0 . . ?
C00K C00I H00I 97.0 . . ?
C00K C00I C00O 115.3(6) . . ?
C00O C00I H00A 98.0 . . ?
C00P C00I H00I 97.0 . . ?
C00P C00I C00K 124.2(7) . . ?
H00K C00J H00L 107.5 . . ?
H00E C00J H00J 107.2 . . ?
C00M C00J H00K 108.6 . . ?
C00M C00J H00L 108.6 . . ?
C00M C00J H00E 107.9 . . ?
C00M C00J H00J 107.9 . . ?
C00M C00J C00P 117.7(6) . . ?
C00O C00J H00K 108.6 . . ?
C00O C00J H00L 108.6 . . ?
C00O C00J C00M 114.8(6) . . ?
C00P C00J H00E 107.9 . . ?
C00P C00J H00J 107.9 . . ?
N006 C00K C00I 105.3(5) . . ?
N006 C00K H00M 95.4 . . ?
N006 C00K H00N 94.2 . . ?
N006 C00K C7 131.2(7) . . ?
C00I C00K H00M 95.4 . . ?
C00I C00K H00N 94.2 . . ?
C3 C00K N006 132.9(9) . . ?
C3 C00K C00I 119.0(8) . . ?
C3 C00K H00M 95.4 . . ?
C7 C00K C00I 121.9(7) . . ?
C7 C00K H00N 94.2 . . ?
F001 B00L N004 110.1(5) . . ?
F001 B00L N005 109.5(5) . . ?
F003 B00L F001 109.8(5) . . ?
F003 B00L N004 110.2(5) . . ?
F003 B00L N005 110.8(5) . . ?
N004 B00L N005 106.4(4) . . ?
C00J C00M H00O 107.8 . . ?
C00J C00M H00P 107.8 . . ?
C00J C00M H00Q 107.2 . . ?
C00J C00M H00R 107.2 . . ?
H00O C00M H00P 107.1 . . ?
H00Q C00M H00R 106.8 . . ?
C3 C00M C00J 118.2(8) . . ?
C3 C00M H00O 107.8 . . ?
C3 C00M H00P 107.8 . . ?
C7 C00M C00J 120.6(8) . . ?
C7 C00M H00Q 107.2 . . ?
C7 C00M H00R 107.2 . . ?
C00I C00O H00S 109.0 . . ?
C00I C00O H00T 109.0 . . ?
C00J C00O C00I 113.1(8) . . ?
C00J C00O H00S 109.0 . . ?
C00J C00O H00T 109.0 . . ?
H00S C00O H00T 107.8 . . ?
C00I C00P C00J 104.8(8) . . ?
C00I C00P H00U 110.8 . . ?
C00I C00P H00V 110.8 . . ?
C00J C00P H00U 110.8 . . ?
C00J C00P H00V 110.8 . . ?
H00U C00P H00V 108.9 . . ?
C00K C3 C00M 117.8(12) . . ?
C00K C3 H3A 107.9 . . ?
C00K C3 H3B 107.9 . . ?
C00M C3 H3A 107.9 . . ?
C00M C3 H3B 107.9 . . ?
H3A C3 H3B 107.2 . . ?
C00K C7 C00M 112.0(9) . . ?
C00K C7 H7A 109.2 . . ?
C00K C7 H7B 109.2 . . ?
C00M C7 H7A 109.2 . . ?
C00M C7 H7B 109.2 . . ?
H7A C7 H7B 107.9 . . ?

loop_
_geom_bond_atom_site_label_1
_geom_bond_atom_site_label_2
_geom_bond_distance
_geom_bond_site_symmetry_2
_geom_bond_publ_flag
F001 B00L 1.386(8) . ?
O002 C00E 1.217(7) . ?
F003 B00L 1.376(8) . ?
N004 C008 1.394(6) . ?
N004 C00G 1.350(7) . ?
N004 B00L 1.545(7) . ?
N005 C009 1.398(6) . ?
N005 C00H 1.341(7) . ?
N005 B00L 1.551(8) . ?
N006 C00A 1.411(6) . ?
N006 C00E 1.399(7) . ?
N006 C00K 1.422(7) . ?
N007 H007 0.8600 . ?
N007 C00E 1.353(7) . ?
N007 C00I 1.414(8) . ?
C008 C00A 1.392(7) . ?
C008 C00C 1.419(7) . ?
C009 C00A 1.381(7) . ?
C009 C00D 1.415(7) . ?
C00B H00B 0.9300 . ?
C00B C00C 1.360(8) . ?
C00B C00G 1.382(8) . ?
C00C H00C 0.9300 . ?
C00D H00D 0.9300 . ?
C00D C00F 1.375(8) . ?
C00F H00F 0.9300 . ?
C00F C00H 1.409(9) . ?
C00G H00G 0.9300 . ?
C00H H00H 0.9300 . ?
C00I H00A 0.9800 . ?
C00I H00I 0.9800 . ?
C00I C00K 1.460(8) . ?
C00I C00O 1.521(12) . ?
C00I C00P 1.420(12) . ?
C00J H00K 0.9700 . ?
C00J H00L 0.9700 . ?
C00J H00E 0.9700 . ?
C00J H00J 0.9700 . ?
C00J C00M 1.509(10) . ?
C00J C00O 1.418(12) . ?
C00J C00P 1.671(13) . ?
C00K H00M 0.9800 . ?
C00K H00N 0.9800 . ?
C00K C3 1.398(17) . ?
C00K C7 1.458(16) . ?
C00M H00O 0.9700 . ?
C00M H00P 0.9700 . ?
C00M H00Q 0.9700 . ?
C00M H00R 0.9700 . ?
C00M C3 1.434(17) . ?
C00M C7 1.467(14) . ?
C00O H00S 0.9700 . ?
C00O H00T 0.9700 . ?
C00P H00U 0.9700 . ?
C00P H00V 0.9700 . ?
C3 H3A 0.9700 . ?
C3 H3B 0.9700 . ?
C7 H7A 0.9700 . ?
C7 H7B 0.9700 . ?
